data_2222241
loop_
_publ_author_name
'Anbalagan, K.'
'Tamilselvan, M.'
'Nirmala, S.'
'Sudha, L.'

_publ_section_title
;Chloridobis(ethylenediamine-\k^2^<i>N</i>,<i>N</i>')(<i>n</i>-pentylamine-\k<i>N</i>)cobalt(III)
 dichloride monhydrate
;
_journal_coeditor_code BQ2142
_journal_issue 7
_journal_name_full 'Acta Crystallographica Section E'
_journal_page_first m836
_journal_page_last m837
_journal_paper_doi 10.1107/S1600536809022764
_journal_volume 65
_journal_year 2009
_chemical_formula_iupac '[Co Cl (C5 H13 N) (C2 H8 N2)2] Cl2, H2 O'
_chemical_formula_moiety 'C9 H29 Cl Co N5 2+, 2(Cl -), H2 O'
_chemical_formula_sum 'C9 H31 Cl3 Co N5 O'
_chemical_formula_weight 390.67
_chemical_name_systematic
;
Chloridobis(ethylenediamine-\k^2^<i>N</i>,<i>N</i>')(<i>n</i>-
pentylamine-\k<i>N</i>)cobalt(III) dichloride monhydrate
;
_space_group_IT_number 14
_symmetry_cell_setting monoclinic
_symmetry_space_group_name_Hall '-P 2yn'
_symmetry_space_group_name_H-M 'P 1 21/n 1'
_atom_sites_solution_hydrogens geom
_atom_sites_solution_primary direct
_atom_sites_solution_secondary difmap
_audit_creation_method SHELXL-97
_cell_angle_alpha 90.00
_cell_angle_beta 96.117(2)
_cell_angle_gamma 90.00
_cell_formula_units_Z 4
_cell_length_a 10.5214(3)
_cell_length_b 7.2294(2)
_cell_length_c 23.6225(6)
_cell_measurement_reflns_used 8809
_cell_measurement_temperature 293(2)
_cell_measurement_theta_max 30.55
_cell_measurement_theta_min 2.94
_cell_volume 1786.58(8)
_computing_cell_refinement 'APEX2 and SAINT (Bruker, 2004)'
_computing_data_collection 'APEX2 (Bruker, 2004)'
_computing_data_reduction 'SAINT and XPREP  (Bruker, 2004)'
_computing_molecular_graphics 'ORTEP-3 (Farrugia, 1997)'
_computing_publication_material 'PLATON (Spek, 2009)'
_computing_structure_refinement 'SHELXL97 (Sheldrick, 2008)'
_computing_structure_solution 'SIR92 (Altomare <i>et al.</i>,  1993)'
_diffrn_ambient_temperature 293(2)
_diffrn_measured_fraction_theta_full 1.000
_diffrn_measured_fraction_theta_max 0.994
_diffrn_measurement_device_type 'Bruker Kappa-APEX2 CCD'
_diffrn_measurement_method '\w and \f'
_diffrn_radiation_monochromator graphite
_diffrn_radiation_source 'fine-focus sealed tube'
_diffrn_radiation_type MoK\a
_diffrn_radiation_wavelength 0.71073
_diffrn_reflns_av_R_equivalents 0.0293
_diffrn_reflns_av_sigmaI/netI 0.0276
_diffrn_reflns_limit_h_max 15
_diffrn_reflns_limit_h_min -15
_diffrn_reflns_limit_k_max 10
_diffrn_reflns_limit_k_min -8
_diffrn_reflns_limit_l_max 33
_diffrn_reflns_limit_l_min -33
_diffrn_reflns_number 23262
_diffrn_reflns_theta_full 25.00
_diffrn_reflns_theta_max 30.68
_diffrn_reflns_theta_min 1.73
_diffrn_standards_decay_% 0
_diffrn_standards_interval_count 0
_diffrn_standards_interval_time 0
_diffrn_standards_number 0
_exptl_absorpt_coefficient_mu 1.410
_exptl_absorpt_correction_T_max 0.8164
_exptl_absorpt_correction_T_min 0.7194
_exptl_absorpt_correction_type multi-scan
_exptl_absorpt_process_details '(Blessing, 1995)'
_exptl_crystal_colour orange
_exptl_crystal_density_diffrn 1.452
_exptl_crystal_density_method 'not measured'
_exptl_crystal_description prismatic
_exptl_crystal_F_000 824
_exptl_crystal_size_max 0.25
_exptl_crystal_size_mid 0.20
_exptl_crystal_size_min 0.15
_refine_diff_density_max 0.524
_refine_diff_density_min -0.347
_refine_ls_extinction_coef 0.0019(6)
_refine_ls_extinction_expression Fc^*^=kFc[1+0.001xFc^2^\l^3^/sin(2\q)]^-1/4^
_refine_ls_extinction_method 'SHELXL97 (Sheldrick, 2008)'
_refine_ls_goodness_of_fit_ref 1.104
_refine_ls_hydrogen_treatment mixed
_refine_ls_matrix_type full
_refine_ls_number_parameters 181
_refine_ls_number_reflns 5510
_refine_ls_number_restraints 3
_refine_ls_restrained_S_all 1.104
_refine_ls_R_factor_all 0.0422
_refine_ls_R_factor_gt 0.0297
_refine_ls_shift/su_max 0.006
_refine_ls_shift/su_mean 0.000
_refine_ls_structure_factor_coef Fsqd
_refine_ls_weighting_details 'calc w=1/[\s^2^(Fo^2^)+(0.0497P)^2^+0.0821P] where P=(Fo^2^+2Fc^2^)/3'
_refine_ls_weighting_scheme calc
_refine_ls_wR_factor_gt 0.0773
_refine_ls_wR_factor_ref 0.0904
_reflns_number_gt 4506
_reflns_number_total 5510
_reflns_threshold_expression I>2\s(I)
_cod_data_source_file bq2142.cif
_cod_data_source_block I
_cod_original_sg_symbol_H-M 'P 21/n'
_cod_database_code 2222241
_cod_database_fobs_code 2222241

loop_
_symmetry_equiv_pos_as_xyz
'x, y, z'
'-x+1/2, y+1/2, -z+1/2'
'-x, -y, -z'
'x-1/2, -y-1/2, z-1/2'

loop_
_atom_site_type_symbol
_atom_site_label
_atom_site_fract_x
_atom_site_fract_y
_atom_site_fract_z
_atom_site_U_iso_or_equiv
_atom_site_adp_type
_atom_site_calc_flag
_atom_site_refinement_flags
_atom_site_occupancy
_atom_site_disorder_assembly
_atom_site_disorder_group
C C1 0.6942(2) 0.3891(2) 0.95347(8) 0.0391(4) Uani d . 1 . .
H H1A 0.6317 0.4750 0.9657 0.047 Uiso calc R 1 . .
H H1B 0.7675 0.4592 0.9439 0.047 Uiso calc R 1 . .
C C2 0.73406(18) 0.2535(2) 1.00007(8) 0.0352(4) Uani d . 1 . .
H H2A 0.7846 0.3145 1.0314 0.042 Uiso calc R 1 . .
H H2B 0.6597 0.1982 1.0143 0.042 Uiso calc R 1 . .
C C3 0.95703(17) 0.0374(3) 0.84080(8) 0.0387(4) Uani d . 1 . .
H H3A 1.0400 0.0913 0.8368 0.046 Uiso calc R 1 . .
H H3B 0.9209 -0.0074 0.8038 0.046 Uiso calc R 1 . .
C C4 0.96996(17) -0.1182(3) 0.88299(8) 0.0364(4) Uani d . 1 . .
H H4A 1.0107 -0.2237 0.8670 0.044 Uiso calc R 1 . .
H H4B 1.0220 -0.0798 0.9173 0.044 Uiso calc R 1 . .
C C5 0.52205(16) 0.0781(2) 0.80180(8) 0.0328(4) Uani d . 1 . .
H H5A 0.5349 0.2092 0.7957 0.039 Uiso calc R 1 . .
H H5B 0.4656 0.0653 0.8315 0.039 Uiso calc R 1 . .
C C6 0.45868(16) -0.0068(3) 0.74740(7) 0.0337(4) Uani d . 1 . .
H H6A 0.4451 -0.1377 0.7535 0.040 Uiso calc R 1 . .
H H6B 0.5152 0.0053 0.7177 0.040 Uiso calc R 1 . .
C C7 0.33189(17) 0.0838(3) 0.72777(8) 0.0384(4) Uani d . 1 . .
H H7A 0.3453 0.2155 0.7234 0.046 Uiso calc R 1 . .
H H7B 0.2745 0.0673 0.7569 0.046 Uiso calc R 1 . .
C C8 0.26886(18) 0.0065(3) 0.67194(8) 0.0393(4) Uani d . 1 . .
H H8A 0.3279 0.0169 0.6433 0.047 Uiso calc R 1 . .
H H8B 0.2510 -0.1238 0.6769 0.047 Uiso calc R 1 . .
C C9 0.1464(2) 0.1043(4) 0.65112(12) 0.0659(7) Uani d . 1 . .
H H9A 0.1108 0.0501 0.6158 0.099 Uiso calc R 1 . .
H H9B 0.1636 0.2329 0.6453 0.099 Uiso calc R 1 . .
H H9C 0.0867 0.0922 0.6789 0.099 Uiso calc R 1 . .
N N1 0.63802(13) 0.28252(18) 0.90348(6) 0.0277(3) Uani d . 1 . .
H H1C 0.6409 0.3501 0.8717 0.033 Uiso calc R 1 . .
H H1D 0.5556 0.2567 0.9072 0.033 Uiso calc R 1 . .
N N2 0.81072(13) 0.11089(18) 0.97448(5) 0.0262(3) Uani d . 1 . .
H H2C 0.8144 0.0081 0.9961 0.031 Uiso calc R 1 . .
H H2D 0.8910 0.1525 0.9731 0.031 Uiso calc R 1 . .
N N3 0.87124(13) 0.1775(2) 0.86270(6) 0.0304(3) Uani d . 1 . .
H H3C 0.8378 0.2501 0.8339 0.036 Uiso calc R 1 . .
H H3D 0.9161 0.2495 0.8887 0.036 Uiso calc R 1 . .
N N4 0.84066(13) -0.16872(19) 0.89632(6) 0.0287(3) Uani d . 1 . .
H H4C 0.8457 -0.2249 0.9305 0.034 Uiso calc R 1 . .
H H4D 0.8052 -0.2485 0.8700 0.034 Uiso calc R 1 . .
N N5 0.64631(13) -0.0082(2) 0.82114(6) 0.0280(3) Uani d . 1 . .
H H5C 0.7005 0.0201 0.7954 0.034 Uiso calc R 1 . .
H H5D 0.6350 -0.1316 0.8197 0.034 Uiso calc R 1 . .
O O1 0.3655(2) 0.2049(5) 0.92521(12) 0.1255(12) Uani d D 1 . .
Cl Cl1 0.58524(4) -0.11512(6) 0.935779(18) 0.03265(10) Uani d . 1 . .
Cl Cl2 1.09085(4) 0.29130(6) 0.96604(2) 0.03712(11) Uani d . 1 . .
Cl Cl3 0.71601(4) 0.54255(6) 0.799916(18) 0.03417(10) Uani d . 1 . .
Co Co1 0.733516(18) 0.05224(3) 0.897435(8) 0.02096(7) Uani d . 1 . .
H H1E 0.2883(17) 0.237(6) 0.9277(18) 0.17(2) Uiso d D 1 . .
H H1F 0.394(3) 0.137(4) 0.9526(11) 0.112(13) Uiso d D 1 . .

loop_
_atom_site_aniso_label
_atom_site_aniso_U_11
_atom_site_aniso_U_22
_atom_site_aniso_U_33
_atom_site_aniso_U_12
_atom_site_aniso_U_13
_atom_site_aniso_U_23
C1 0.0500(11) 0.0276(8) 0.0377(10) 0.0041(7) -0.0040(8) -0.0063(7)
C2 0.0430(10) 0.0363(9) 0.0258(8) 0.0007(7) 0.0007(7) -0.0091(7)
C3 0.0290(8) 0.0591(12) 0.0287(9) 0.0046(8) 0.0069(7) -0.0004(8)
C4 0.0280(8) 0.0435(10) 0.0368(10) 0.0095(7) -0.0005(7) -0.0062(8)
C5 0.0286(8) 0.0373(9) 0.0305(9) 0.0047(6) -0.0068(6) -0.0044(7)
C6 0.0306(8) 0.0408(9) 0.0279(9) 0.0023(7) -0.0056(6) -0.0024(7)
C7 0.0321(9) 0.0480(10) 0.0328(10) 0.0057(7) -0.0068(7) -0.0062(8)
C8 0.0350(9) 0.0469(10) 0.0331(10) 0.0021(8) -0.0097(7) -0.0036(8)
C9 0.0468(13) 0.0812(17) 0.0632(16) 0.0152(12) -0.0241(11) -0.0116(13)
N1 0.0287(7) 0.0261(6) 0.0278(7) 0.0018(5) 0.0005(5) 0.0014(5)
N2 0.0274(6) 0.0286(6) 0.0218(6) -0.0027(5) -0.0017(5) -0.0002(5)
N3 0.0264(6) 0.0369(7) 0.0274(7) -0.0017(5) 0.0017(5) 0.0070(6)
N4 0.0313(7) 0.0283(6) 0.0250(7) 0.0035(5) -0.0037(5) -0.0030(5)
N5 0.0276(6) 0.0345(7) 0.0208(6) 0.0030(5) -0.0032(5) -0.0009(5)
O1 0.0775(15) 0.188(3) 0.121(2) 0.0730(17) 0.0573(15) 0.104(2)
Cl1 0.0302(2) 0.0344(2) 0.0332(2) -0.00734(15) 0.00280(15) 0.00406(16)
Cl2 0.0307(2) 0.0406(2) 0.0387(2) -0.00616(16) -0.00247(16) 0.00198(18)
Cl3 0.0438(2) 0.0327(2) 0.0259(2) -0.00019(16) 0.00328(16) -0.00105(15)
Co1 0.02095(11) 0.02308(11) 0.01830(11) -0.00082(7) -0.00051(7) 0.00072(7)

loop_
_atom_type_symbol
_atom_type_description
_atom_type_scat_dispersion_real
_atom_type_scat_dispersion_imag
_atom_type_scat_source
C C 0.0033 0.0016 'International Tables Vol C Tables 4.2.6.8 and 6.1.1.4'
H H 0.0000 0.0000 'International Tables Vol C Tables 4.2.6.8 and 6.1.1.4'
N N 0.0061 0.0033 'International Tables Vol C Tables 4.2.6.8 and 6.1.1.4'
O O 0.0106 0.0060 'International Tables Vol C Tables 4.2.6.8 and 6.1.1.4'
Cl Cl 0.1484 0.1585 'International Tables Vol C Tables 4.2.6.8 and 6.1.1.4'
Co Co 0.3494 0.9721 'International Tables Vol C Tables 4.2.6.8 and 6.1.1.4'

loop_
_geom_angle_atom_site_label_1
_geom_angle_atom_site_label_2
_geom_angle_atom_site_label_3
_geom_angle_site_symmetry_1
_geom_angle_site_symmetry_3
_geom_angle
_geom_angle_publ_flag
N1 C1 C2 . . 107.56(14) ?
N1 C1 H1A . . 110.2 ?
C2 C1 H1A . . 110.2 ?
N1 C1 H1B . . 110.2 ?
C2 C1 H1B . . 110.2 ?
H1A C1 H1B . . 108.5 ?
N2 C2 C1 . . 106.15(14) ?
N2 C2 H2A . . 110.5 ?
C1 C2 H2A . . 110.5 ?
N2 C2 H2B . . 110.5 ?
C1 C2 H2B . . 110.5 ?
H2A C2 H2B . . 108.7 ?
N3 C3 C4 . . 107.18(14) ?
N3 C3 H3A . . 110.3 ?
C4 C3 H3A . . 110.3 ?
N3 C3 H3B . . 110.3 ?
C4 C3 H3B . . 110.3 ?
H3A C3 H3B . . 108.5 ?
N4 C4 C3 . . 107.89(14) ?
N4 C4 H4A . . 110.1 ?
C3 C4 H4A . . 110.1 ?
N4 C4 H4B . . 110.1 ?
C3 C4 H4B . . 110.1 ?
H4A C4 H4B . . 108.4 ?
N5 C5 C6 . . 112.74(14) ?
N5 C5 H5A . . 109.0 ?
C6 C5 H5A . . 109.0 ?
N5 C5 H5B . . 109.0 ?
C6 C5 H5B . . 109.0 ?
H5A C5 H5B . . 107.8 ?
C5 C6 C7 . . 112.26(15) ?
C5 C6 H6A . . 109.2 ?
C7 C6 H6A . . 109.2 ?
C5 C6 H6B . . 109.2 ?
C7 C6 H6B . . 109.2 ?
H6A C6 H6B . . 107.9 ?
C6 C7 C8 . . 113.34(15) ?
C6 C7 H7A . . 108.9 ?
C8 C7 H7A . . 108.9 ?
C6 C7 H7B . . 108.9 ?
C8 C7 H7B . . 108.9 ?
H7A C7 H7B . . 107.7 ?
C9 C8 C7 . . 112.99(18) ?
C9 C8 H8A . . 109.0 ?
C7 C8 H8A . . 109.0 ?
C9 C8 H8B . . 109.0 ?
C7 C8 H8B . . 109.0 ?
H8A C8 H8B . . 107.8 ?
C8 C9 H9A . . 109.5 ?
C8 C9 H9B . . 109.5 ?
H9A C9 H9B . . 109.5 ?
C8 C9 H9C . . 109.5 ?
H9A C9 H9C . . 109.5 ?
H9B C9 H9C . . 109.5 ?
C1 N1 Co1 . . 109.70(11) ?
C1 N1 H1C . . 109.7 ?
Co1 N1 H1C . . 109.7 ?
C1 N1 H1D . . 109.7 ?
Co1 N1 H1D . . 109.7 ?
H1C N1 H1D . . 108.2 ?
C2 N2 Co1 . . 109.93(10) ?
C2 N2 H2C . . 109.7 ?
Co1 N2 H2C . . 109.7 ?
C2 N2 H2D . . 109.7 ?
Co1 N2 H2D . . 109.7 ?
H2C N2 H2D . . 108.2 ?
C3 N3 Co1 . . 109.55(11) ?
C3 N3 H3C . . 109.8 ?
Co1 N3 H3C . . 109.8 ?
C3 N3 H3D . . 109.8 ?
Co1 N3 H3D . . 109.8 ?
H3C N3 H3D . . 108.2 ?
C4 N4 Co1 . . 110.28(11) ?
C4 N4 H4C . . 109.6 ?
Co1 N4 H4C . . 109.6 ?
C4 N4 H4D . . 109.6 ?
Co1 N4 H4D . . 109.6 ?
H4C N4 H4D . . 108.1 ?
C5 N5 Co1 . . 119.79(10) ?
C5 N5 H5C . . 107.4 ?
Co1 N5 H5C . . 107.4 ?
C5 N5 H5D . . 107.4 ?
Co1 N5 H5D . . 107.4 ?
H5C N5 H5D . . 106.9 ?
H1E O1 H1F . . 111.3(17) ?
N4 Co1 N1 . . 174.92(6) ?
N4 Co1 N2 . . 90.39(6) ?
N1 Co1 N2 . . 85.03(6) ?
N4 Co1 N3 . . 85.34(6) ?
N1 Co1 N3 . . 92.63(6) ?
N2 Co1 N3 . . 92.13(6) ?
N4 Co1 N5 . . 91.10(6) ?
N1 Co1 N5 . . 93.59(6) ?
N2 Co1 N5 . . 176.89(6) ?
N3 Co1 N5 . . 90.71(6) ?
N4 Co1 Cl1 . . 89.52(4) ?
N1 Co1 Cl1 . . 92.57(4) ?
N2 Co1 Cl1 . . 88.79(4) ?
N3 Co1 Cl1 . . 174.78(4) ?
N5 Co1 Cl1 . . 88.49(4) ?

loop_
_geom_bond_atom_site_label_1
_geom_bond_atom_site_label_2
_geom_bond_site_symmetry_2
_geom_bond_distance
_geom_bond_publ_flag
C1 N1 . 1.479(2) ?
C1 C2 . 1.501(3) ?
C1 H1A . 0.9700 ?
C1 H1B . 0.9700 ?
C2 N2 . 1.477(2) ?
C2 H2A . 0.9700 ?
C2 H2B . 0.9700 ?
C3 N3 . 1.485(2) ?
C3 C4 . 1.500(3) ?
C3 H3A . 0.9700 ?
C3 H3B . 0.9700 ?
C4 N4 . 1.475(2) ?
C4 H4A . 0.9700 ?
C4 H4B . 0.9700 ?
C5 N5 . 1.477(2) ?
C5 C6 . 1.513(2) ?
C5 H5A . 0.9700 ?
C5 H5B . 0.9700 ?
C6 C7 . 1.514(2) ?
C6 H6A . 0.9700 ?
C6 H6B . 0.9700 ?
C7 C8 . 1.518(2) ?
C7 H7A . 0.9700 ?
C7 H7B . 0.9700 ?
C8 C9 . 1.505(3) ?
C8 H8A . 0.9700 ?
C8 H8B . 0.9700 ?
C9 H9A . 0.9600 ?
C9 H9B . 0.9600 ?
C9 H9C . 0.9600 ?
N1 Co1 . 1.9575(13) ?
N1 H1C . 0.9000 ?
N1 H1D . 0.9000 ?
N2 Co1 . 1.9588(13) ?
N2 H2C . 0.9000 ?
N2 H2D . 0.9000 ?
N3 Co1 . 1.9611(13) ?
N3 H3C . 0.9000 ?
N3 H3D . 0.9000 ?
N4 Co1 . 1.9569(13) ?
N4 H4C . 0.9000 ?
N4 H4D . 0.9000 ?
N5 Co1 . 1.9822(13) ?
N5 H5C . 0.9000 ?
N5 H5D . 0.9000 ?
O1 H1E . 0.852(10) ?
O1 H1F . 0.841(10) ?
Cl1 Co1 . 2.2403(4) ?

loop_
_geom_hbond_atom_site_label_D
_geom_hbond_atom_site_label_H
_geom_hbond_atom_site_label_A
_geom_hbond_site_symmetry_A
_geom_hbond_distance_DH
_geom_hbond_distance_HA
_geom_hbond_distance_DA
_geom_hbond_angle_DHA
N1 H1C Cl3 . 0.90 2.39 3.2589(14) 162.0
N1 H1D O1 . 0.90 2.12 3.018(3) 173.8
N3 H3C Cl3 . 0.90 2.56 3.3641(14) 149.6
N4 H4D Cl3 1_545 0.90 2.36 3.2597(14) 178.8
N4 H4C Cl2 3_757 0.90 2.51 3.3731(15) 160.6
N5 H5C Cl3 2_646 0.90 2.51 3.3605(15) 158.2
N5 H5D Cl3 1_545 0.90 2.56 3.3784(15) 150.7
C3 H3B Cl3 2_646 0.97 2.73 3.616(2) 151.9

loop_
_geom_torsion_atom_site_label_1
_geom_torsion_atom_site_label_2
_geom_torsion_atom_site_label_3
_geom_torsion_atom_site_label_4
_geom_torsion_site_symmetry_1
_geom_torsion_site_symmetry_2
_geom_torsion_site_symmetry_3
_geom_torsion_site_symmetry_4
_geom_torsion
_geom_torsion_publ_flag
N1 C1 C2 N2 . . . . 50.28(19) ?
N3 C3 C4 N4 . . . . 48.28(19) ?
N5 C5 C6 C7 . . . . -179.58(16) ?
C5 C6 C7 C8 . . . . 177.60(17) ?
C6 C7 C8 C9 . . . . -176.9(2) ?
C2 C1 N1 Co1 . . . . -37.75(17) ?
C1 C2 N2 Co1 . . . . -40.09(16) ?
C4 C3 N3 Co1 . . . . -38.51(17) ?
C3 C4 N4 Co1 . . . . -36.06(16) ?
C6 C5 N5 Co1 . . . . -170.27(12) ?
C4 N4 Co1 N2 . . . . -80.28(11) ?
C4 N4 Co1 N3 . . . . 11.82(11) ?
C4 N4 Co1 N5 . . . . 102.45(11) ?
C4 N4 Co1 Cl1 . . . . -169.07(11) ?
C1 N1 Co1 N2 . . . . 12.44(12) ?
C1 N1 Co1 N3 . . . . -79.47(12) ?
C1 N1 Co1 N5 . . . . -170.35(12) ?
C1 N1 Co1 Cl1 . . . . 101.00(11) ?
C2 N2 Co1 N4 . . . . -166.25(11) ?
C2 N2 Co1 N1 . . . . 15.94(11) ?
C2 N2 Co1 N3 . . . . 108.40(11) ?
C2 N2 Co1 Cl1 . . . . -76.74(10) ?
C3 N3 Co1 N4 . . . . 15.27(11) ?
C3 N3 Co1 N1 . . . . -169.40(11) ?
C3 N3 Co1 N2 . . . . 105.48(11) ?
C3 N3 Co1 N5 . . . . -75.78(12) ?
C5 N5 Co1 N4 . . . . 161.69(13) ?
C5 N5 Co1 N1 . . . . -20.28(13) ?
C5 N5 Co1 N3 . . . . -112.95(13) ?
C5 N5 Co1 Cl1 . . . . 72.21(12) ?
